data_4339995
loop_
_publ_author_name
'Richtera, Lukas'
'Jancik, Vojtech'
'Mart\'inez-Otero, Diego'
'Pokluda, Ales'
'Zak, Zdirad'
'Taraba, Jan'
'Touzin, Jiri'

_publ_section_title
;
 Taming the Oxidative Power of SeO3 in 1,4-Dioxane, Isolation of Two New
 Isomers of Mixed-Valence Selenium Oxides, and Two Unprecedented Cyclic
 Esters of Selenic Acid.
;
_journal_issue 13
_journal_name_full 'Inorganic chemistry'
_journal_page_first 6569
_journal_page_last 6577
_journal_paper_doi 10.1021/ic500137z
_journal_volume 53
_journal_year 2014
_chemical_formula_moiety 'H2 O4 Se, C4 H8 O2'
_chemical_formula_sum 'C4 H10 O6 Se'
_chemical_formula_weight 233.08
_chemical_name_systematic
; 
 ? 
;
_space_group_crystal_system monoclinic
_space_group_IT_number 14
_space_group_name_Hall '-P 2ybc'
_space_group_name_H-M_alt 'P 1 21/c 1'
_symmetry_space_group_name_Hall '-P 2ybc'
_symmetry_space_group_name_H-M 'P 1 21/c 1'
_atom_sites_solution_hydrogens mixed
_atom_sites_solution_primary direct
_atom_sites_solution_secondary difmap
_audit_creation_method SHELXL-2013
_cell_angle_alpha 90
_cell_angle_beta 90.885(4)
_cell_angle_gamma 90
_cell_formula_units_Z 4
_cell_length_a 13.6864(6)
_cell_length_b 7.6063(4)
_cell_length_c 7.5745(3)
_cell_measurement_reflns_used 5605
_cell_measurement_temperature 123(2)
_cell_measurement_theta_max 26.362
_cell_measurement_theta_min 3.064
_cell_volume 788.43(6)
_computing_cell_refinement '1.171.35.19 CrysAlis171'
_computing_data_collection '1.168 CrysAlis168'
_computing_data_reduction '1.171.35.19 CrysAlis171'
_computing_molecular_graphics 'Gretep and POV-Ray'
_computing_publication_material 'Bruker SHELXTL'
_computing_structure_refinement 'SHELXL-2013 (Sheldrick, 2013)'
_computing_structure_solution 'SHELXT (Sheldrick, 2013)'
_diffrn_ambient_temperature 123(2)
_diffrn_measured_fraction_theta_full 0.987
_diffrn_measured_fraction_theta_max 0.986
_diffrn_measurement_device_type 'KM4CCD/SAPPHIRE CCD'
_diffrn_measurement_method '\w scans'
_diffrn_radiation_type MoK\a
_diffrn_radiation_wavelength 0.71073
_diffrn_reflns_av_R_equivalents 0.0190
_diffrn_reflns_av_unetI/netI 0.0178
_diffrn_reflns_Laue_measured_fraction_full 0.987
_diffrn_reflns_Laue_measured_fraction_max 0.986
_diffrn_reflns_limit_h_max 17
_diffrn_reflns_limit_h_min -17
_diffrn_reflns_limit_k_max 6
_diffrn_reflns_limit_k_min -9
_diffrn_reflns_limit_l_max 9
_diffrn_reflns_limit_l_min -9
_diffrn_reflns_number 5605
_diffrn_reflns_point_group_measured_fraction_full 0.987
_diffrn_reflns_point_group_measured_fraction_max 0.986
_diffrn_reflns_theta_full 25.242
_diffrn_reflns_theta_max 26.362
_diffrn_reflns_theta_min 3.064
_diffrn_source 'fine focused sealed tube'
_exptl_absorpt_coefficient_mu 4.747
_exptl_absorpt_correction_T_max 0.4295
_exptl_absorpt_correction_T_min 0.3570
_exptl_absorpt_correction_type multi-scan
_exptl_absorpt_process_details 'SADABS 2009/1, Sheldrick'
_exptl_crystal_colour colourless
_exptl_crystal_density_diffrn 1.964
_exptl_crystal_description prism
_exptl_crystal_F_000 464
_exptl_crystal_size_max 0.300
_exptl_crystal_size_mid 0.200
_exptl_crystal_size_min 0.200
_refine_diff_density_max 0.314
_refine_diff_density_min -0.456
_refine_diff_density_rms 0.084
_refine_ls_extinction_method none
_refine_ls_goodness_of_fit_ref 1.095
_refine_ls_hydrogen_treatment mixed
_refine_ls_matrix_type full
_refine_ls_number_parameters 106
_refine_ls_number_reflns 1597
_refine_ls_number_restraints 3
_refine_ls_restrained_S_all 1.094
_refine_ls_R_factor_all 0.0197
_refine_ls_R_factor_gt 0.0185
_refine_ls_shift/su_max 0.001
_refine_ls_shift/su_mean 0.000
_refine_ls_structure_factor_coef Fsqd
_refine_ls_weighting_details
; 
 w=1/[\s^2^(Fo^2^)+(0.0212P)^2^+0.6607P] 
 where P=(Fo^2^+2Fc^2^)/3 
;
_refine_ls_weighting_scheme calc
_refine_ls_wR_factor_gt 0.0474
_refine_ls_wR_factor_ref 0.0479
_reflns_Friedel_coverage 0.000
_reflns_number_gt 1533
_reflns_number_total 1597
_reflns_threshold_expression 'I > 2\s(I)'
_cod_data_source_file ic500137z_si_002.cif
_cod_data_source_block H2SeO4
_cod_depositor_comments 'Adding full bibliography for 4339987--4339996.cif.'
_cod_database_code 4339995
_shelx_space_group_comment
; 
The symmetry employed for this shelxl refinement is uniquely defined 
by the following loop, which should always be used as a source of 
symmetry information in preference to the above space-group names. 
They are only intended as comments. 
;
_shelx_estimated_absorpt_t_min 0.330
_shelx_estimated_absorpt_t_max 0.450
_shelxl_version_number 2013-2

loop_
_space_group_symop_operation_xyz
'x, y, z'
'-x, y+1/2, -z+1/2'
'-x, -y, -z'
'x, -y-1/2, z-1/2'

loop_
_atom_site_label
_atom_site_type_symbol
_atom_site_fract_x
_atom_site_fract_y
_atom_site_fract_z
_atom_site_U_iso_or_equiv
_atom_site_adp_type
_atom_site_occupancy
_atom_site_site_symmetry_order
_atom_site_calc_flag
_atom_site_refinement_flags_posn
_atom_site_refinement_flags_adp
Se1 Se 0.25197(2) 0.04053(2) 0.94826(2) 0.01480(8) Uani 1 1 d D .
O1 O 0.24849(11) -0.0534(2) 0.7466(2) 0.0293(4) Uani 1 1 d D .
H1 H 0.1919(15) -0.050(4) 0.708(3) 0.044 Uiso 1 1 d D U
O2 O 0.25405(12) 0.2569(2) 0.9040(3) 0.0427(5) Uani 1 1 d D .
H2 H 0.3101(15) 0.295(3) 0.922(4) 0.064 Uiso 1 1 d D U
O3 O 0.35335(11) -0.01657(19) 1.0363(2) 0.0255(3) Uani 1 1 d . .
O4 O 0.15129(12) -0.0002(2) 1.0414(2) 0.0326(4) Uani 1 1 d . .
O5 O 0.07749(10) -0.05338(17) 0.61116(17) 0.0171(3) Uani 1 1 d . .
O6 O 0.41619(10) 0.40144(17) 0.96360(18) 0.0177(3) Uani 1 1 d . .
C1 C 0.01711(14) 0.0950(3) 0.6561(2) 0.0177(4) Uani 1 1 d . .
H1A H 0.0463 0.2044 0.6096 0.021 Uiso 1 1 calc R U
H1B H 0.0132 0.1056 0.7860 0.021 Uiso 1 1 calc R U
C2 C -0.08295(15) 0.0705(3) 0.5786(2) 0.0183(4) Uani 1 1 d . .
H2A H -0.1131 -0.0363 0.6288 0.022 Uiso 1 1 calc R U
H2B H -0.1244 0.1726 0.6085 0.022 Uiso 1 1 calc R U
C3 C 0.48456(14) 0.3476(2) 1.0995(3) 0.0183(4) Uani 1 1 d . .
H3A H 0.4844 0.2178 1.1099 0.022 Uiso 1 1 calc R U
H3B H 0.4652 0.3978 1.2143 0.022 Uiso 1 1 calc R U
C4 C 0.58491(14) 0.4101(2) 1.0541(3) 0.0179(4) Uani 1 1 d . .
H4A H 0.6321 0.3752 1.1481 0.022 Uiso 1 1 calc R U
H4B H 0.6056 0.3556 0.9420 0.022 Uiso 1 1 calc R U

loop_
_atom_site_aniso_label
_atom_site_aniso_U_11
_atom_site_aniso_U_22
_atom_site_aniso_U_33
_atom_site_aniso_U_23
_atom_site_aniso_U_13
_atom_site_aniso_U_12
Se1 0.01400(12) 0.01381(11) 0.01653(11) -0.00081(7) -0.00161(7) -0.00171(6)
O1 0.0163(8) 0.0529(11) 0.0187(7) -0.0129(7) -0.0007(6) 0.0050(7)
O2 0.0226(8) 0.0157(7) 0.0892(14) 0.0110(8) -0.0248(9) -0.0030(6)
O3 0.0241(8) 0.0185(7) 0.0334(9) 0.0020(6) -0.0152(7) 0.0021(6)
O4 0.0257(9) 0.0507(10) 0.0216(8) -0.0063(7) 0.0092(7) -0.0125(7)
O5 0.0180(7) 0.0207(7) 0.0127(6) -0.0028(5) -0.0017(5) 0.0034(5)
O6 0.0168(7) 0.0113(6) 0.0249(7) 0.0021(6) -0.0039(5) -0.0029(5)
C1 0.0193(10) 0.0181(9) 0.0157(9) -0.0049(7) -0.0006(7) 0.0012(8)
C2 0.0183(10) 0.0238(10) 0.0128(9) -0.0046(8) 0.0005(7) 0.0026(8)
C3 0.0210(10) 0.0159(9) 0.0180(9) 0.0041(7) -0.0014(8) -0.0023(7)
C4 0.0201(10) 0.0115(8) 0.0221(10) 0.0019(8) -0.0017(8) 0.0001(7)

loop_
_atom_type_symbol
_atom_type_description
_atom_type_scat_dispersion_real
_atom_type_scat_dispersion_imag
_atom_type_scat_source
C C 0.0033 0.0016 'International Tables Vol C Tables 4.2.6.8 and 6.1.1.4'
H H 0.0000 0.0000 'International Tables Vol C Tables 4.2.6.8 and 6.1.1.4'
O O 0.0106 0.0060 'International Tables Vol C Tables 4.2.6.8 and 6.1.1.4'
Se Se -0.0929 2.2259 'International Tables Vol C Tables 4.2.6.8 and 6.1.1.4'

loop_
_geom_angle_atom_site_label_1
_geom_angle_atom_site_label_2
_geom_angle_atom_site_label_3
_geom_angle
_geom_angle_site_symmetry_1
_geom_angle_site_symmetry_3
O4 Se1 O3 121.18(9) . .
O4 Se1 O2 107.28(10) . .
O3 Se1 O2 109.50(8) . .
O4 Se1 O1 107.89(8) . .
O3 Se1 O1 106.05(8) . .
O2 Se1 O1 103.57(10) . .
C1 O5 C2 110.07(14) . 3_556
C3 O6 C4 110.82(14) . 3_667
O5 C1 C2 109.55(15) . .
O5 C2 C1 109.92(16) 3_556 .
O6 C3 C4 109.50(15) . .
O6 C4 C3 109.20(15) 3_667 .

loop_
_geom_bond_atom_site_label_1
_geom_bond_atom_site_label_2
_geom_bond_distance
_geom_bond_site_symmetry_2
Se1 O4 1.5882(16) .
Se1 O3 1.5907(14) .
Se1 O2 1.6798(16) .
Se1 O1 1.6858(15) .
O5 C1 1.443(2) .
O5 C2 1.446(2) 3_556
O6 C3 1.440(2) .
O6 C4 1.440(2) 3_667
C1 C2 1.493(3) .
C2 O5 1.446(2) 3_556
C3 C4 1.498(3) .
C4 O6 1.440(2) 3_667

loop_
_geom_hbond_atom_site_label_D
_geom_hbond_atom_site_label_H
_geom_hbond_atom_site_label_A
_geom_hbond_distance_DH
_geom_hbond_distance_HA
_geom_hbond_distance_DA
_geom_hbond_angle_DHA
O1 H1 O5 0.825(17) 1.718(17) 2.541(2) 175(3)
O2 H2 O6 0.829(17) 1.689(17) 2.511(2) 171(3)
